data_4512388
loop_
_publ_author_name
'Kim, Hyun Jee'
'Park, In-Hyeok'
'Lee, Ji-Eun'
'Park, Ki-Min'
'Lee, Shim Sung'

_publ_section_title
;
 Supramolecular Silver(I), Copper(I), and Mercury(II) Complexes with
 Thiamacrocycles Exhibiting Different Types of Endo- or Exocoordination
 Modes: From Monomer and Dimer to One-Dimensional and Two-Dimensional
 Polymers
;
_journal_issue 12
_journal_name_full 'Crystal Growth &amp; Design'
_journal_page_first 6269
_journal_paper_doi 10.1021/cg500966z
_journal_volume 14
_journal_year 2014
_chemical_formula_sum 'C19 H22 Ag B F4 O3 S2'
_chemical_formula_weight 557.17
_chemical_name_systematic
; 
 ? 
;
_space_group_IT_number 15
_symmetry_cell_setting monoclinic
_symmetry_space_group_name_Hall '-C 2yc'
_symmetry_space_group_name_H-M 'C 1 2/c 1'
_atom_sites_solution_hydrogens geom
_atom_sites_solution_primary direct
_atom_sites_solution_secondary difmap
_audit_creation_method SHELXTL
_cell_angle_alpha 90.00
_cell_angle_beta 106.3930(10)
_cell_angle_gamma 90.00
_cell_formula_units_Z 8
_cell_length_a 19.5642(14)
_cell_length_b 8.9547(6)
_cell_length_c 25.1758(18)
_cell_measurement_reflns_used 3159
_cell_measurement_temperature 173(2)
_cell_measurement_theta_max 26.28
_cell_measurement_theta_min 2.56
_cell_volume 4231.3(5)
_computing_cell_refinement 'Bruker SMART'
_computing_data_collection 'Bruker SMART'
_computing_data_reduction 'Bruker SAINT'
_computing_molecular_graphics 'Bruker SHELXTL'
_computing_publication_material 'Bruker SHELXTL'
_computing_structure_refinement 'Bruker SHELXTL'
_computing_structure_solution 'Bruker SHELXTL'
_diffrn_ambient_temperature 173(2)
_diffrn_measured_fraction_theta_full 0.993
_diffrn_measured_fraction_theta_max 0.993
_diffrn_measurement_device_type 'CCD area detector'
_diffrn_measurement_method 'phi and omega scans'
_diffrn_radiation_monochromator graphite
_diffrn_radiation_source 'fine-focus sealed tube'
_diffrn_radiation_type MoK\a
_diffrn_radiation_wavelength 0.71073
_diffrn_reflns_av_R_equivalents 0.0640
_diffrn_reflns_av_sigmaI/netI 0.0840
_diffrn_reflns_limit_h_max 20
_diffrn_reflns_limit_h_min -24
_diffrn_reflns_limit_k_max 10
_diffrn_reflns_limit_k_min -11
_diffrn_reflns_limit_l_max 31
_diffrn_reflns_limit_l_min -31
_diffrn_reflns_number 12560
_diffrn_reflns_theta_full 27.00
_diffrn_reflns_theta_max 27.00
_diffrn_reflns_theta_min 1.69
_exptl_absorpt_coefficient_mu 1.204
_exptl_absorpt_correction_T_max 0.9763
_exptl_absorpt_correction_T_min 0.7948
_exptl_absorpt_correction_type 'empirical (SADABS)'
_exptl_crystal_colour colorless
_exptl_crystal_density_diffrn 1.749
_exptl_crystal_density_method 'not measured'
_exptl_crystal_description plate
_exptl_crystal_F_000 2240
_exptl_crystal_size_max 0.20
_exptl_crystal_size_mid 0.08
_exptl_crystal_size_min 0.02
_refine_diff_density_max 1.236
_refine_diff_density_min -2.312
_refine_diff_density_rms 0.216
_refine_ls_extinction_method none
_refine_ls_goodness_of_fit_ref 1.166
_refine_ls_hydrogen_treatment constr
_refine_ls_matrix_type full
_refine_ls_number_parameters 291
_refine_ls_number_reflns 4587
_refine_ls_number_restraints 1
_refine_ls_restrained_S_all 1.166
_refine_ls_R_factor_all 0.1304
_refine_ls_R_factor_gt 0.0915
_refine_ls_shift/su_max 0.000
_refine_ls_shift/su_mean 0.000
_refine_ls_structure_factor_coef Fsqd
_refine_ls_weighting_details 'calc w=1/[\s^2^(Fo^2^)+(0.0919P)^2^+46.5328P] where P=(Fo^2^+2Fc^2^)/3'
_refine_ls_weighting_scheme calc
_refine_ls_wR_factor_gt 0.1978
_refine_ls_wR_factor_ref 0.2197
_reflns_number_gt 3285
_reflns_number_total 4587
_reflns_threshold_expression >2sigma(I)
_cod_data_source_file cg500966z_si_002.cif
_cod_data_source_block 2
_cod_depositor_comments
;
The following automatic conversions were performed:

'_symmetry_cell_setting' value 'Monoclinic' changed to 'monoclinic'
according to
/home/saulius/struct/COD-crude-data--automatic-downloads/rss-feeds/ACS/lib/dictionaries/cif_core.dic
dictionary named 'cif_core.dic' version 2.4.2 from 2011-04-26.

Automatic conversion script
Id: cif_fix_values 2935 2014-11-11 08:27:57Z andrius 

 Adding full bibliography for 4512387--4512397.cif.
;
_cod_original_sg_symbol_H-M C2/c
_cod_database_code 4512388

loop_
_symmetry_equiv_pos_as_xyz
'x, y, z'
'-x, y, -z+1/2'
'x+1/2, y+1/2, z'
'-x+1/2, y+1/2, -z+1/2'
'-x, -y, -z'
'x, -y, z-1/2'
'-x+1/2, -y+1/2, -z'
'x+1/2, -y+1/2, z-1/2'

loop_
_atom_site_label
_atom_site_type_symbol
_atom_site_fract_x
_atom_site_fract_y
_atom_site_fract_z
_atom_site_U_iso_or_equiv
_atom_site_adp_type
_atom_site_occupancy
_atom_site_symmetry_multiplicity
_atom_site_calc_flag
_atom_site_refinement_flags
Ag1 Ag 0.20391(4) 0.25489(8) 0.07151(3) 0.0298(2) Uani 1 1 d .
S1 S 0.14734(16) 0.3544(3) 0.14160(12) 0.0419(7) Uani 1 1 d .
S2 S 0.31553(10) 0.1608(2) 0.05158(9) 0.0223(5) Uani 1 1 d .
O1 O 0.0797(3) 0.0811(7) 0.0537(2) 0.0258(13) Uani 1 1 d .
O2 O 0.1593(3) -0.0237(8) 0.0151(2) 0.0280(14) Uani 1 1 d .
O3 O 0.2990(4) 0.2137(7) 0.1725(3) 0.0407(17) Uani 1 1 d .
C1 C 0.0849(4) 0.0067(13) 0.0064(4) 0.034(2) Uani 1 1 d .
H1A H 0.0664 0.0699 -0.0268 0.041 Uiso 1 1 calc R
H1B H 0.0573 -0.0875 0.0012 0.041 Uiso 1 1 calc R
C2 C 0.1803(4) -0.0609(10) -0.0303(3) 0.0231(18) Uani 1 1 d .
C3 C 0.1354(5) -0.0873(10) -0.0823(3) 0.0264(19) Uani 1 1 d .
H3A H 0.0852 -0.0816 -0.0886 0.032 Uiso 1 1 calc R
C4 C 0.1636(6) -0.1222(11) -0.1252(4) 0.039(2) Uani 1 1 d .
H4A H 0.1325 -0.1431 -0.1609 0.047 Uiso 1 1 calc R
C5 C 0.2361(6) -0.1270(11) -0.1171(4) 0.036(2) Uani 1 1 d .
H5A H 0.2549 -0.1491 -0.1471 0.043 Uiso 1 1 calc R
C6 C 0.2810(5) -0.0997(9) -0.0655(4) 0.027(2) Uani 1 1 d .
H6A H 0.3311 -0.1056 -0.0599 0.032 Uiso 1 1 calc R
C7 C 0.2549(4) -0.0632(9) -0.0210(3) 0.0200(17) Uani 1 1 d .
C8 C 0.3043(4) -0.0374(9) 0.0358(4) 0.0221(18) Uani 1 1 d .
H8A H 0.3513 -0.0824 0.0381 0.027 Uiso 1 1 calc R
H8B H 0.2850 -0.0872 0.0635 0.027 Uiso 1 1 calc R
C9 C 0.3784(5) 0.1532(13) 0.1205(4) 0.045(3) Uani 1 1 d .
H9A H 0.4174 0.0838 0.1195 0.054 Uiso 1 1 calc R
H9B H 0.3996 0.2536 0.1299 0.054 Uiso 1 1 calc R
C10 C 0.3466(6) 0.1036(13) 0.1661(4) 0.054(3) Uani 1 1 d .
H10A H 0.3215 0.0073 0.1562 0.065 Uiso 1 1 calc R
H10B H 0.3848 0.0902 0.2012 0.065 Uiso 1 1 calc R
C11 C 0.2555(6) 0.1704(13) 0.2058(4) 0.051(3) Uani 1 1 d .
H11A H 0.2854 0.1478 0.2437 0.061 Uiso 1 1 calc R
H11B H 0.2286 0.0790 0.1904 0.061 Uiso 1 1 calc R
C12 C 0.2048(7) 0.2929(13) 0.2077(5) 0.054(3) Uani 1 1 d .
H12A H 0.2327 0.3798 0.2263 0.065 Uiso 1 1 calc R
H12B H 0.1744 0.2595 0.2309 0.065 Uiso 1 1 calc R
C13 C 0.0647(6) 0.2549(10) 0.1379(5) 0.039(2) Uani 1 1 d .
H13A H 0.0451 0.2940 0.1673 0.047 Uiso 1 1 calc R
H13B H 0.0300 0.2782 0.1018 0.047 Uiso 1 1 calc R
C14 C 0.0709(4) 0.0884(9) 0.1438(4) 0.0235(18) Uani 1 1 d .
C15 C 0.0675(6) 0.0195(11) 0.1920(4) 0.035(2) Uani 1 1 d .
H15A H 0.0617 0.0783 0.2218 0.042 Uiso 1 1 calc R
C16 C 0.0725(6) -0.1365(12) 0.1975(4) 0.039(2) Uani 1 1 d .
H16A H 0.0709 -0.1835 0.2309 0.047 Uiso 1 1 calc R
C17 C 0.0798(6) -0.2204(10) 0.1535(5) 0.042(3) Uani 1 1 d .
H17A H 0.0823 -0.3261 0.1568 0.050 Uiso 1 1 calc R
C18 C 0.0837(4) -0.1557(9) 0.1050(4) 0.028(2) Uani 1 1 d .
H18A H 0.0893 -0.2148 0.0752 0.034 Uiso 1 1 calc R
C19 C 0.0791(4) 0.0009(9) 0.1008(3) 0.0206(17) Uani 1 1 d .
B1 B 0.0000 0.4140(16) 0.2500 0.027(3) Uani 1 2 d S
F1 F 0.0218(3) 0.5053(6) 0.2133(2) 0.0399(14) Uani 1 1 d .
F2 F -0.0551(3) 0.3242(7) 0.2220(2) 0.0485(16) Uani 1 1 d .
B2 B 0.0000 0.5000 0.0000 0.040(4) Uani 1 2 d SD
F3 F -0.0383(6) 0.3816(9) 0.0109(5) 0.056(4) Uani 0.50 1 d PD
F4 F -0.0482(10) 0.6126(17) -0.0010(8) 0.080(5) Uani 0.50 1 d P
F5 F 0.0075(11) 0.468(2) -0.0493(7) 0.081(5) Uani 0.50 1 d P
F6 F 0.0577(9) 0.5029(19) 0.0443(7) 0.083(6) Uani 0.50 1 d P

loop_
_atom_site_aniso_label
_atom_site_aniso_U_11
_atom_site_aniso_U_22
_atom_site_aniso_U_33
_atom_site_aniso_U_23
_atom_site_aniso_U_13
_atom_site_aniso_U_12
Ag1 0.0296(4) 0.0291(4) 0.0357(4) 0.0049(3) 0.0175(3) 0.0080(3)
S1 0.0675(18) 0.0169(11) 0.0593(17) -0.0065(11) 0.0470(15) -0.0054(11)
S2 0.0120(9) 0.0237(11) 0.0285(11) -0.0034(9) 0.0015(8) 0.0020(8)
O1 0.027(3) 0.030(3) 0.026(3) 0.006(3) 0.015(3) 0.004(3)
O2 0.010(3) 0.056(4) 0.018(3) -0.002(3) 0.003(2) -0.001(3)
O3 0.053(5) 0.030(4) 0.035(4) 0.003(3) 0.005(3) -0.001(3)
C1 0.012(4) 0.064(7) 0.025(5) -0.007(5) 0.004(4) 0.003(4)
C2 0.015(4) 0.033(5) 0.025(4) 0.006(4) 0.011(3) -0.001(3)
C3 0.020(4) 0.028(5) 0.026(5) -0.001(4) -0.001(3) -0.010(4)
C4 0.060(7) 0.039(6) 0.018(5) -0.014(4) 0.013(4) -0.015(5)
C5 0.058(7) 0.033(5) 0.025(5) -0.009(4) 0.025(5) -0.006(5)
C6 0.025(5) 0.018(4) 0.045(6) -0.009(4) 0.022(4) -0.010(3)
C7 0.018(4) 0.018(4) 0.026(4) -0.004(3) 0.010(3) -0.008(3)
C8 0.017(4) 0.018(4) 0.035(5) 0.000(4) 0.012(4) 0.003(3)
C9 0.021(5) 0.053(7) 0.046(6) -0.025(5) -0.015(4) 0.007(5)
C10 0.064(8) 0.052(7) 0.025(5) -0.015(5) -0.025(5) 0.014(6)
C11 0.062(7) 0.050(7) 0.028(5) 0.011(5) -0.009(5) -0.020(6)
C12 0.075(9) 0.044(7) 0.051(7) -0.018(5) 0.030(6) -0.026(6)
C13 0.051(6) 0.024(5) 0.054(6) 0.003(5) 0.036(5) 0.006(5)
C14 0.018(4) 0.020(4) 0.035(5) 0.009(4) 0.011(4) 0.003(3)
C15 0.054(6) 0.028(5) 0.032(5) 0.001(4) 0.026(5) -0.001(4)
C16 0.047(6) 0.036(6) 0.038(6) 0.013(5) 0.016(5) -0.004(5)
C17 0.050(6) 0.009(5) 0.069(8) 0.005(4) 0.020(6) 0.001(4)
C18 0.023(4) 0.015(4) 0.046(6) -0.006(4) 0.008(4) -0.001(3)
C19 0.012(4) 0.022(4) 0.028(4) 0.002(3) 0.007(3) 0.001(3)
B1 0.034(8) 0.017(7) 0.031(8) 0.000 0.012(6) 0.000
F1 0.060(4) 0.034(3) 0.029(3) 0.008(2) 0.020(3) -0.002(3)
F2 0.060(4) 0.031(3) 0.049(4) -0.004(3) 0.006(3) -0.021(3)
B2 0.032(9) 0.033(9) 0.051(11) -0.015(8) 0.005(8) -0.013(7)
F3 0.030(6) 0.074(10) 0.060(8) -0.011(7) 0.005(6) -0.015(6)
F4 0.098(12) 0.043(9) 0.114(14) 0.002(9) 0.053(11) 0.032(9)
F5 0.101(14) 0.083(12) 0.074(11) 0.003(10) 0.049(11) 0.007(10)
F6 0.066(11) 0.072(11) 0.083(11) 0.027(9) -0.026(9) -0.038(9)

loop_
_atom_type_symbol
_atom_type_description
_atom_type_scat_dispersion_real
_atom_type_scat_dispersion_imag
_atom_type_scat_source
C C 0.0033 0.0016 'International Tables Vol C Tables 4.2.6.8 and 6.1.1.4'
H H 0.0000 0.0000 'International Tables Vol C Tables 4.2.6.8 and 6.1.1.4'
B B 0.0013 0.0007 'International Tables Vol C Tables 4.2.6.8 and 6.1.1.4'
O O 0.0106 0.0060 'International Tables Vol C Tables 4.2.6.8 and 6.1.1.4'
F F 0.0171 0.0103 'International Tables Vol C Tables 4.2.6.8 and 6.1.1.4'
S S 0.1246 0.1234 'International Tables Vol C Tables 4.2.6.8 and 6.1.1.4'
Ag Ag -0.8971 1.1015 'International Tables Vol C Tables 4.2.6.8 and 6.1.1.4'

loop_
_geom_angle_atom_site_label_1
_geom_angle_atom_site_label_2
_geom_angle_atom_site_label_3
_geom_angle
_geom_angle_site_symmetry_1
_geom_angle_site_symmetry_3
S1 Ag1 S2 147.35(9) . .
C12 S1 C13 102.1(5) . .
C12 S1 Ag1 104.8(4) . .
C13 S1 Ag1 110.6(3) . .
C8 S2 C9 100.3(5) . .
C8 S2 Ag1 108.2(3) . .
C9 S2 Ag1 102.3(3) . .
C19 O1 C1 120.2(7) . .
C2 O2 C1 116.9(6) . .
C10 O3 C11 114.2(9) . .
O1 C1 O2 106.0(7) . .
O2 C2 C3 125.3(7) . .
O2 C2 C7 114.0(7) . .
C3 C2 C7 120.6(8) . .
C2 C3 C4 119.6(8) . .
C5 C4 C3 120.9(9) . .
C6 C5 C4 119.7(8) . .
C5 C6 C7 121.4(8) . .
C6 C7 C2 117.7(8) . .
C6 C7 C8 121.2(7) . .
C2 C7 C8 121.0(7) . .
C7 C8 S2 111.4(6) . .
C10 C9 S2 114.9(7) . .
O3 C10 C9 108.0(9) . .
O3 C11 C12 109.6(9) . .
C11 C12 S1 116.2(8) . .
C14 C13 S1 115.8(7) . .
C19 C14 C15 118.7(8) . .
C19 C14 C13 120.7(8) . .
C15 C14 C13 120.6(8) . .
C14 C15 C16 120.8(9) . .
C17 C16 C15 118.9(9) . .
C18 C17 C16 121.9(8) . .
C17 C18 C19 118.0(8) . .
C14 C19 O1 114.0(7) . .
C14 C19 C18 121.8(8) . .
O1 C19 C18 124.2(8) . .
F2 B1 F2 108.1(11) . 2
F2 B1 F1 110.4(3) . .
F2 B1 F1 110.1(4) 2 .
F2 B1 F1 110.1(4) . 2
F2 B1 F1 110.4(3) 2 2
F1 B1 F1 107.8(10) . 2
F5 B2 F5 180.0(15) . 5_565
F5 B2 F6 60.4(11) . 5_565
F5 B2 F6 119.6(11) 5_565 5_565
F5 B2 F6 119.6(11) . .
F5 B2 F6 60.4(11) 5_565 .
F6 B2 F6 180.0(16) 5_565 .
F5 B2 F3 76.5(10) . 5_565
F5 B2 F3 103.5(10) 5_565 5_565
F6 B2 F3 103.1(8) 5_565 5_565
F6 B2 F3 76.9(8) . 5_565
F5 B2 F3 103.5(10) . .
F5 B2 F3 76.5(10) 5_565 .
F6 B2 F3 76.9(8) 5_565 .
F6 B2 F3 103.1(8) . .
F3 B2 F3 180.0(10) 5_565 .
F5 B2 F4 113.5(10) . .
F5 B2 F4 66.5(10) 5_565 .
F6 B2 F4 65.7(11) 5_565 .
F6 B2 F4 114.3(11) . .
F3 B2 F4 80.8(9) 5_565 .
F3 B2 F4 99.2(9) . .
F5 B2 F4 66.5(10) . 5_565
F5 B2 F4 113.5(10) 5_565 5_565
F6 B2 F4 114.3(11) 5_565 5_565
F6 B2 F4 65.7(11) . 5_565
F3 B2 F4 99.2(9) 5_565 5_565
F3 B2 F4 80.8(9) . 5_565
F4 B2 F4 180.0(15) . 5_565
B2 F3 F5 50.4(6) . 5_565
B2 F3 F6 50.9(5) . 5_565
F5 F3 F6 86.7(9) 5_565 5_565
B2 F4 F6 56.1(8) . 5_565
B2 F4 F5 54.9(8) . 5_565
F6 F4 F5 102.4(12) 5_565 5_565
B2 F5 F6 60.6(9) . 5_565
B2 F5 F4 58.5(9) . 5_565
F6 F5 F4 108.2(14) 5_565 5_565
B2 F5 F3 53.1(7) . 5_565
F6 F5 F3 89.3(12) 5_565 5_565
F4 F5 F3 83.1(12) 5_565 5_565
F5 F6 B2 58.9(10) 5_565 .
F5 F6 F4 106.3(14) 5_565 5_565
B2 F6 F4 58.2(9) . 5_565
F5 F6 F3 87.7(12) 5_565 5_565
B2 F6 F3 52.3(6) . 5_565
F4 F6 F3 82.5(11) 5_565 5_565

loop_
_geom_bond_atom_site_label_1
_geom_bond_atom_site_label_2
_geom_bond_distance
_geom_bond_site_symmetry_2
Ag1 S1 2.497(2) .
Ag1 S2 2.520(2) .
S1 C12 1.810(13) .
S1 C13 1.824(10) .
S2 C8 1.818(8) .
S2 C9 1.823(9) .
O1 C19 1.390(10) .
O1 C1 1.393(10) .
O2 C2 1.362(10) .
O2 C1 1.434(10) .
O3 C10 1.396(13) .
O3 C11 1.408(13) .
C2 C3 1.375(11) .
C2 C7 1.412(11) .
C3 C4 1.381(13) .
C4 C5 1.374(14) .
C5 C6 1.370(13) .
C6 C7 1.396(11) .
C7 C8 1.499(11) .
C9 C10 1.519(17) .
C11 C12 1.488(17) .
C13 C14 1.500(12) .
C14 C19 1.380(12) .
C14 C15 1.380(12) .
C15 C16 1.405(14) .
C16 C17 1.379(15) .
C17 C18 1.372(14) .
C18 C19 1.407(12) .
B1 F2 1.370(10) .
B1 F2 1.370(10) 2
B1 F1 1.387(10) .
B1 F1 1.387(10) 2
B2 F5 1.321(15) .
B2 F5 1.321(15) 5_565
B2 F6 1.344(14) 5_565
B2 F6 1.344(14) .
B2 F3 1.3708(10) 5_565
B2 F3 1.3708(10) .
B2 F4 1.376(14) .
B2 F4 1.376(14) 5_565
F3 F5 1.67(2) 5_565
F3 F6 1.688(17) 5_565
F4 F6 1.48(2) 5_565
F4 F5 1.48(2) 5_565
F5 F6 1.34(2) 5_565
F5 F4 1.48(2) 5_565
F5 F3 1.67(2) 5_565
F6 F5 1.34(2) 5_565
F6 F4 1.48(2) 5_565
F6 F3 1.688(17) 5_565
